data_7241115
loop_
_publ_author_name
'Song, Jiewu'
'Dang, Yangyang'
'Liu, Xiaolong'
'Tao, Xutang'

_publ_section_title
;
 Layered Hybrid Lead Perovskite Single Crystals: Phase Transformations and
 Tunable Optical Properties
;
_journal_name_full CrystEngComm
_journal_paper_doi 10.1039/D0CE00753F
_journal_year 2020
_chemical_formula_moiety 'I4 Pb, C16 N2'
_chemical_formula_sum 'C16 H24 I4 N2 Pb'
_chemical_formula_weight 959.16
_space_group_crystal_system monoclinic
_space_group_IT_number 12
_space_group_name_Hall '-C 2y'
_space_group_name_H-M_alt 'C 1 2/m 1'
_audit_creation_date 2018-01-08
_audit_creation_method
;
Olex2 1.2
(compiled 2016.02.19 svn.r3266 for OlexSys, GUI svn.r5155)
;
_audit_update_record
;
2018-01-10 deposited with the CCDC.	2020-08-20 downloaded from the CCDC.
;
_cell_angle_alpha 90
_cell_angle_beta 93.205(2)
_cell_angle_gamma 90
_cell_formula_units_Z 2
_cell_length_a 32.824(6)
_cell_length_b 6.1669(11)
_cell_length_c 6.2114(11)
_cell_measurement_reflns_used 4187
_cell_measurement_temperature 296(2)
_cell_measurement_theta_max 27.55
_cell_measurement_theta_min 2.49
_cell_volume 1255.4(4)
_computing_molecular_graphics 'Olex2 (Dolomanov et al., 2009)'
_computing_publication_material 'Olex2 (Dolomanov et al., 2009)'
_computing_structure_refinement 'ShelXL (Sheldrick, 2015)'
_diffrn_ambient_temperature 296(2)
_diffrn_measured_fraction_theta_full 0.998
_diffrn_measured_fraction_theta_max 0.991
_diffrn_measurement_device_type 'Bruker APEX-II CCD'
_diffrn_measurement_method '\f and \w scans'
_diffrn_radiation_type MoK\a
_diffrn_radiation_wavelength 0.71073
_diffrn_reflns_av_R_equivalents 0.0393
_diffrn_reflns_av_unetI/netI 0.0280
_diffrn_reflns_Laue_measured_fraction_full 0.998
_diffrn_reflns_Laue_measured_fraction_max 0.991
_diffrn_reflns_limit_h_max 42
_diffrn_reflns_limit_h_min -42
_diffrn_reflns_limit_k_max 8
_diffrn_reflns_limit_k_min -8
_diffrn_reflns_limit_l_max 7
_diffrn_reflns_limit_l_min -7
_diffrn_reflns_number 7306
_diffrn_reflns_point_group_measured_fraction_full 0.998
_diffrn_reflns_point_group_measured_fraction_max 0.991
_diffrn_reflns_theta_full 25.242
_diffrn_reflns_theta_max 27.556
_diffrn_reflns_theta_min 1.243
_diffrn_standards_number 0
_exptl_absorpt_coefficient_mu 11.639
_exptl_absorpt_correction_T_max 0.7456
_exptl_absorpt_correction_T_min 0.4336
_exptl_absorpt_correction_type multi-scan
_exptl_absorpt_process_details
;
SADABS-2014/5 (Bruker,2014/5) was used for absorption correction.
wR2(int) was 0.1370 before and 0.0537 after correction.
The Ratio of minimum to maximum transmission is 0.5815.
The \l/2 correction factor is Not present.
;
_exptl_crystal_colour 'clear orangish orange'
_exptl_crystal_colour_lustre clear
_exptl_crystal_colour_modifier orangish
_exptl_crystal_colour_primary orange
_exptl_crystal_density_diffrn 2.537
_exptl_crystal_description plate
_exptl_crystal_F_000 856
_exptl_crystal_size_max 0.22
_exptl_crystal_size_mid 0.15
_exptl_crystal_size_min 0.1
_refine_diff_density_max 2.020
_refine_diff_density_min -1.174
_refine_diff_density_rms 0.431
_refine_ls_extinction_coef 0.0142(8)
_refine_ls_extinction_expression Fc^*^=kFc[1+0.001xFc^2^\l^3^/sin(2\q)]^-1/4^
_refine_ls_extinction_method 'SHELXL-2014/7 (Sheldrick 2014'
_refine_ls_goodness_of_fit_ref 1.204
_refine_ls_hydrogen_treatment undef
_refine_ls_matrix_type full
_refine_ls_number_parameters 95
_refine_ls_number_reflns 1565
_refine_ls_number_restraints 0
_refine_ls_restrained_S_all 1.204
_refine_ls_R_factor_all 0.0371
_refine_ls_R_factor_gt 0.0328
_refine_ls_shift/su_max 0.000
_refine_ls_shift/su_mean 0.000
_refine_ls_structure_factor_coef Fsqd
_refine_ls_weighting_details 'w=1/[\s^2^(Fo^2^)+(0.0641P)^2^+2.8952P] where P=(Fo^2^+2Fc^2^)/3'
_refine_ls_weighting_scheme calc
_refine_ls_wR_factor_gt 0.0899
_refine_ls_wR_factor_ref 0.1051
_reflns_Friedel_coverage 0.000
_reflns_number_gt 1503
_reflns_number_total 1565
_reflns_threshold_expression 'I > 2\s(I)'
_cod_data_source_file d0ce00753f2.cif
_cod_data_source_block x1
_cod_depositor_comments
;
The following automatic conversions were performed:

data item '_exptl_absorpt_correction_type' value 'Multi-scan' was
changed to 'multi-scan' in accordance with the
/home/data/users/saulius/crontab/automatic-downloads/rss-feeds/RSC/lib/dictionaries/cif_core.dic
dictionary named 'cif_core.dic' version 2.4.2 last updated on
2011-04-26.

Automatic conversion script
Id: cif_fix_values 7556 2019-12-06 15:28:31Z antanas 
;
_cod_database_code 7241115
_shelx_space_group_comment
;
The symmetry employed for this shelxl refinement is uniquely defined
by the following loop, which should always be used as a source of
symmetry information in preference to the above space-group names.
They are only intended as comments.
;
_shelx_estimated_absorpt_t_max 0.389
_shelx_estimated_absorpt_t_min 0.184
_olex2_refinement_description
;
1. Others
 Fixed Sof: I2(0.25) I3(0.25) C3(0.5) C4(0.5) C5(0.5) C6(0.5) C7(0.5) C8(0.5)
;
_shelx_shelxl_version_number 2014/7
_olex2_submission_special_instructions 'No special instructions were received'

loop_
_space_group_symop_operation_xyz
'x, y, z'
'-x, y, -z'
'x+1/2, y+1/2, z'
'-x+1/2, y+1/2, -z'
'-x, -y, -z'
'x, -y, z'
'-x+1/2, -y+1/2, -z'
'x+1/2, -y+1/2, z'

loop_
_atom_site_label
_atom_site_type_symbol
_atom_site_fract_x
_atom_site_fract_y
_atom_site_fract_z
_atom_site_U_iso_or_equiv
_atom_site_adp_type
_atom_site_occupancy
_atom_site_site_symmetry_order
_atom_site_calc_flag
_atom_site_refinement_flags_posn
_atom_site_refinement_flags_adp
_atom_site_refinement_flags_occupancy
_atom_site_disorder_assembly
_atom_site_disorder_group
Pb1 Pb 0.5000 0.5000 0.5000 0.0297(2) Uani 1 4 d S T P . .
I1 I 0.40202(2) 0.5000 0.45641(12) 0.0551(3) Uani 1 2 d S T P . .
I2 I 0.5000 0.3826(2) 0.0000 0.0418(3) Uani 0.5 2 d S T P . .
I3 I 0.49914(4) 0.0000 0.3804(2) 0.0424(3) Uani 0.5 2 d S T P . .
N1 N 0.4184(6) 0.0000 0.118(5) 0.159(10) Uani 1 2 d S T P . .
C1 C 0.3187(4) 0.0000 0.211(2) 0.080(4) Uani 1 2 d S T P . .
C2 C 0.4026(6) 0.0000 -0.077(3) 0.140(12) Uani 1 2 d S T P . .
C3 C 0.3302(4) 0.060(2) 0.014(2) 0.052(4) Uani 0.5 1 d . . . . .
C4 C 0.3579(5) 0.076(3) -0.114(3) 0.077(6) Uani 0.5 1 d . . . . .
C5 C 0.3159(7) 0.266(3) -0.068(4) 0.082(6) Uani 0.5 1 d . . . . .
C6 C 0.2936(7) 0.118(6) 0.327(4) 0.104(10) Uani 0.5 1 d . . . . .
C7 C 0.2909(8) 0.392(4) 0.051(6) 0.119(12) Uani 0.5 1 d . . . . .
C8 C 0.2797(7) 0.319(8) 0.253(7) 0.133(15) Uani 0.5 1 d . . . . .

loop_
_atom_site_aniso_label
_atom_site_aniso_U_11
_atom_site_aniso_U_22
_atom_site_aniso_U_33
_atom_site_aniso_U_23
_atom_site_aniso_U_13
_atom_site_aniso_U_12
Pb1 0.0393(3) 0.0240(3) 0.0258(3) 0.000 0.00303(15) 0.000
I1 0.0380(4) 0.0651(5) 0.0624(5) 0.000 0.0043(3) 0.000
I2 0.0563(7) 0.0469(7) 0.0225(5) 0.000 0.0065(4) 0.000
I3 0.0574(7) 0.0193(5) 0.0499(7) 0.000 -0.0014(5) 0.000
N1 0.083(12) 0.18(2) 0.21(3) 0.000 0.032(14) 0.000
C1 0.055(7) 0.121(13) 0.063(8) 0.000 -0.002(6) 0.000
C2 0.075(11) 0.28(4) 0.061(10) 0.000 0.014(8) 0.000
C3 0.049(7) 0.049(11) 0.056(8) 0.005(5) -0.008(6) -0.003(5)
C4 0.060(9) 0.094(16) 0.075(10) 0.043(10) 0.002(8) 0.004(8)
C5 0.096(15) 0.049(10) 0.097(14) -0.003(10) -0.021(11) 0.015(10)
C6 0.068(13) 0.17(3) 0.074(12) -0.019(16) 0.008(10) -0.023(16)
C7 0.073(14) 0.083(15) 0.20(3) -0.05(2) -0.046(18) 0.006(13)
C8 0.044(11) 0.20(4) 0.15(3) -0.09(3) 0.009(14) 0.005(16)

loop_
_atom_type_symbol
_atom_type_description
_atom_type_scat_dispersion_real
_atom_type_scat_dispersion_imag
_atom_type_scat_source
C C 0.0033 0.0016 'International Tables Vol C Tables 4.2.6.8 and 6.1.1.4'
H H 0.0000 0.0000 'International Tables Vol C Tables 4.2.6.8 and 6.1.1.4'
I I -0.4742 1.8119 'International Tables Vol C Tables 4.2.6.8 and 6.1.1.4'
N N 0.0061 0.0033 'International Tables Vol C Tables 4.2.6.8 and 6.1.1.4'
Pb Pb -3.3944 10.1111 'International Tables Vol C Tables 4.2.6.8 and 6.1.1.4'

loop_
_geom_angle_atom_site_label_1
_geom_angle_atom_site_label_2
_geom_angle_atom_site_label_3
_geom_angle
_geom_angle_site_symmetry_1
_geom_angle_site_symmetry_3
_geom_angle_publ_flag
I1 Pb1 I1 180.0 5_666 . ?
I2 Pb1 I1 91.579(13) . 5_666 ?
I2 Pb1 I1 91.579(13) 1_556 . ?
I2 Pb1 I1 88.421(14) . . ?
I2 Pb1 I1 91.579(13) 5_666 . ?
I2 Pb1 I1 88.421(13) 1_556 5_666 ?
I2 Pb1 I1 88.421(14) 5_665 . ?
I2 Pb1 I1 91.579(13) 5_665 5_666 ?
I2 Pb1 I1 88.421(13) 5_666 5_666 ?
I2 Pb1 I2 153.75(5) 1_556 . ?
I2 Pb1 I2 26.25(5) 5_666 1_556 ?
I2 Pb1 I2 180.0 1_556 5_665 ?
I2 Pb1 I2 26.25(5) 5_665 . ?
I2 Pb1 I2 153.75(5) 5_666 5_665 ?
I2 Pb1 I2 180.0 5_666 . ?
I3 Pb1 I1 89.11(2) . . ?
I3 Pb1 I1 90.89(2) . 5_666 ?
I3 Pb1 I1 90.89(2) 5_656 . ?
I3 Pb1 I1 89.11(2) 5_666 5_666 ?
I3 Pb1 I1 90.89(2) 5_666 . ?
I3 Pb1 I1 89.11(2) 5_656 5_666 ?
I3 Pb1 I1 89.11(2) 1_565 . ?
I3 Pb1 I1 90.89(2) 1_565 5_666 ?
I3 Pb1 I2 116.64(3) . 5_666 ?
I3 Pb1 I2 63.36(3) . . ?
I3 Pb1 I2 116.64(3) 5_656 5_665 ?
I3 Pb1 I2 116.64(3) 5_666 . ?
I3 Pb1 I2 90.39(3) 5_666 5_665 ?
I3 Pb1 I2 89.61(3) . 5_665 ?
I3 Pb1 I2 90.39(3) 5_656 . ?
I3 Pb1 I2 90.39(3) 1_565 5_666 ?
I3 Pb1 I2 63.36(3) 5_666 5_666 ?
I3 Pb1 I2 89.61(3) 5_666 1_556 ?
I3 Pb1 I2 63.36(3) 1_565 5_665 ?
I3 Pb1 I2 63.36(3) 5_656 1_556 ?
I3 Pb1 I2 89.61(3) 5_656 5_666 ?
I3 Pb1 I2 116.64(3) 1_565 1_556 ?
I3 Pb1 I2 90.39(3) . 1_556 ?
I3 Pb1 I2 89.61(3) 1_565 . ?
I3 Pb1 I3 152.95(4) 5_666 5_656 ?
I3 Pb1 I3 27.05(4) 5_656 . ?
I3 Pb1 I3 152.95(4) 1_565 . ?
I3 Pb1 I3 27.05(4) 5_666 1_565 ?
I3 Pb1 I3 180.0 5_656 1_565 ?
I3 Pb1 I3 180.0 5_666 . ?
Pb1 I2 Pb1 153.75(5) . 1_554 ?
I2 I2 Pb1 76.87(2) 5_665 . ?
I2 I2 Pb1 76.87(2) 5_665 1_554 ?
Pb1 I3 Pb1 152.95(4) . 1_545 ?
I3 I3 Pb1 76.47(2) 5_656 . ?
I3 I3 Pb1 76.47(2) 5_656 1_545 ?
C3 C1 C3 31.6(13) . 6 ?
C6 C1 C3 148.0(17) 6 . ?
C6 C1 C3 148.0(17) . 6 ?
C6 C1 C3 123.6(16) . . ?
C6 C1 C3 123.6(16) 6 6 ?
C6 C1 C6 66(3) . 6 ?
N1 C2 C4 117.7(16) . . ?
N1 C2 C4 117.7(16) . 6 ?
C4 C2 C4 35.3(15) 6 . ?
C1 C3 C4 122.5(13) . 6 ?
C1 C3 C5 117.2(16) . . ?
C3 C3 C1 74.2(6) 6 . ?
C3 C3 C4 94.7(12) 6 . ?
C3 C3 C4 56.0(9) 6 6 ?
C3 C3 C5 152.2(10) 6 . ?
C4 C3 C1 148.4(15) . . ?
C4 C3 C4 38.7(17) . 6 ?
C4 C3 C5 86.5(17) . . ?
C5 C3 C4 120.2(17) . 6 ?
C2 C4 C5 151.9(16) . . ?
C3 C4 C2 127.1(15) . . ?
C3 C4 C2 110.6(12) 6 . ?
C3 C4 C3 29.4(12) . 6 ?
C3 C4 C5 77.9(12) 6 . ?
C3 C4 C5 51.1(12) . . ?
C4 C4 C2 72.4(8) 6 . ?
C4 C4 C3 56.0(9) 6 6 ?
C4 C4 C3 85.4(12) 6 . ?
C4 C4 C5 129.4(9) 6 . ?
C3 C5 C4 42.4(10) . . ?
C7 C5 C3 120(2) . . ?
C7 C5 C4 157(2) . . ?
C1 C6 C6 57.2(14) . 6 ?
C1 C6 C8 120(2) . . ?
C8 C6 C6 153.2(16) . 6 ?
C5 C7 C8 119(3) . . ?
C7 C7 C5 124.5(17) 6_565 . ?
C7 C7 C8 109(2) 6_565 . ?
C6 C8 C7 119(3) . . ?

loop_
_geom_bond_atom_site_label_1
_geom_bond_atom_site_label_2
_geom_bond_distance
_geom_bond_site_symmetry_2
_geom_bond_publ_flag
Pb1 I1 3.2125(9) . ?
Pb1 I1 3.2123(9) 5_666 ?
Pb1 I2 3.1890(6) 5_666 ?
Pb1 I2 3.1890(6) . ?
Pb1 I2 3.1890(6) 5_665 ?
Pb1 I2 3.1890(6) 1_556 ?
Pb1 I3 3.1714(6) . ?
Pb1 I3 3.1714(6) 5_656 ?
Pb1 I3 3.1714(6) 1_565 ?
Pb1 I3 3.1714(6) 5_666 ?
I2 Pb1 3.1890(6) 1_554 ?
I2 I2 1.449(3) 5_665 ?
I3 Pb1 3.1714(6) 1_545 ?
I3 I3 1.484(2) 5_656 ?
N1 C2 1.29(3) . ?
C1 C3 1.35(2) 6 ?
C1 C3 1.35(2) . ?
C1 C6 1.34(3) . ?
C1 C6 1.34(3) 6 ?
C2 C4 1.55(2) 6 ?
C2 C4 1.55(2) . ?
C3 C3 0.74(3) 6 ?
C3 C4 1.49(2) 6 ?
C3 C4 1.24(2) . ?
C3 C5 1.44(2) . ?
C4 C3 1.49(2) 6 ?
C4 C4 0.94(4) 6 ?
C4 C5 1.84(3) . ?
C5 C7 1.38(4) . ?
C6 C6 1.45(7) 6 ?
C6 C8 1.39(5) . ?
C7 C7 1.33(6) 6_565 ?
C7 C8 1.40(5) . ?

loop_
_geom_torsion_atom_site_label_1
_geom_torsion_atom_site_label_2
_geom_torsion_atom_site_label_3
_geom_torsion_atom_site_label_4
_geom_torsion
_geom_torsion_site_symmetry_1
_geom_torsion_site_symmetry_2
_geom_torsion_site_symmetry_3
_geom_torsion_site_symmetry_4
_geom_torsion_publ_flag
N1 C2 C4 C3 -57.9(17) . . . 6 ?
N1 C2 C4 C3 -30(2) . . . . ?
N1 C2 C4 C4 -99.6(8) . . . 6 ?
N1 C2 C4 C5 45(3) . . . . ?
C1 C3 C4 C2 3(4) . . . . ?
C1 C3 C4 C3 67(3) . . . 6 ?
C1 C3 C4 C4 67(3) . . . 6 ?
C1 C3 C4 C5 -141(3) . . . . ?
C1 C3 C5 C4 158(2) . . . . ?
C1 C3 C5 C7 -1(3) . . . . ?
C1 C6 C8 C7 3(4) . . . . ?
C2 C4 C5 C3 -98(3) . . . . ?
C2 C4 C5 C7 -48(7) . . . . ?
C3 C1 C3 C4 -29.6(14) 6 . . 6 ?
C3 C1 C3 C4 -73(3) 6 . . . ?
C3 C1 C3 C5 152.6(13) 6 . . . ?
C3 C1 C6 C6 115(3) 6 . . 6 ?
C3 C1 C6 C6 144.7(19) . . . 6 ?
C3 C1 C6 C8 -4(3) . . . . ?
C3 C1 C6 C8 -34(4) 6 . . . ?
C3 C3 C4 C2 -63.7(19) 6 . . . ?
C3 C3 C4 C4 -0.003(5) 6 . . 6 ?
C3 C3 C4 C5 152.1(10) 6 . . . ?
C3 C3 C5 C4 -93(3) 6 . . . ?
C3 C3 C5 C7 107(2) 6 . . . ?
C3 C4 C5 C3 13.6(7) 6 . . . ?
C3 C4 C5 C7 64(5) 6 . . . ?
C3 C4 C5 C7 50(5) . . . . ?
C3 C5 C7 C7 147.2(14) . . . 6_565 ?
C3 C5 C7 C8 0(3) . . . . ?
C4 C2 C4 C3 70(2) 6 . . . ?
C4 C2 C4 C3 41.7(15) 6 . . 6 ?
C4 C2 C4 C5 145(3) 6 . . . ?
C4 C3 C4 C2 -63.7(19) 6 . . . ?
C4 C3 C4 C3 0.003(5) 6 . . 6 ?
C4 C3 C4 C5 152.1(10) 6 . . . ?
C4 C3 C5 C4 -19.8(11) 6 . . . ?
C4 C3 C5 C7 -159(2) . . . . ?
C4 C3 C5 C7 -179.1(18) 6 . . . ?
C4 C4 C5 C3 37.1(13) 6 . . . ?
C4 C4 C5 C7 87(5) 6 . . . ?
C4 C5 C7 C7 111(5) . . . 6_565 ?
C4 C5 C7 C8 -36(6) . . . . ?
C5 C3 C4 C2 144(2) . . . . ?
C5 C3 C4 C3 -152.1(10) . . . 6 ?
C5 C3 C4 C4 -152.1(10) . . . 6 ?
C5 C7 C8 C6 -1(4) . . . . ?
C6 C1 C3 C3 -149.7(18) . . . 6 ?
C6 C1 C3 C3 -52(3) 6 . . 6 ?
C6 C1 C3 C4 -125(4) 6 . . . ?
C6 C1 C3 C4 -179.3(17) . . . 6 ?
C6 C1 C3 C4 -82(3) 6 . . 6 ?
C6 C1 C3 C4 138(3) . . . . ?
C6 C1 C3 C5 100(3) 6 . . . ?
C6 C1 C3 C5 3(2) . . . . ?
C6 C1 C6 C8 -149(2) 6 . . . ?
C6 C6 C8 C7 -74(5) 6 . . . ?
C7 C7 C8 C6 -153(2) 6_565 . . . ?
